data_1531312
loop_
_publ_author_name
'Wang, Baoli'
'Kang, Xiaohui'
'Nishiura, Masayoshi'
'Luo, Yi'
'Hou, Zhaomin'

_publ_section_title
;
 Isolation, structure and reactivity of a scandium boryl oxycarbene
 complex
;
_journal_name_full 'Chem. Sci.'
_journal_paper_doi 10.1039/C5SC03138A
_journal_year 2015
_chemical_formula_sum 'C54 H81 B N3 O2 Sc Si'
_chemical_formula_weight 888.08
_chemical_name_systematic
; 
 ? 
;
_space_group_IT_number 14
_symmetry_cell_setting monoclinic
_symmetry_space_group_name_Hall '-P 2yn'
_symmetry_space_group_name_H-M 'P 1 21/n 1'
_atom_sites_solution_hydrogens geom
_atom_sites_solution_primary direct
_atom_sites_solution_secondary difmap
_audit_creation_method SHELXL-97
_audit_update_record
;
2014-01-15 deposited with the CCDC.
2015-09-16 downloaded from the CCDC.
;
_cell_angle_alpha 90.00
_cell_angle_beta 97.340(5)
_cell_angle_gamma 90.00
_cell_formula_units_Z 4
_cell_length_a 13.706(3)
_cell_length_b 12.501(3)
_cell_length_c 31.255(7)
_cell_measurement_reflns_used 358
_cell_measurement_temperature 173(2)
_cell_measurement_theta_max 25
_cell_measurement_theta_min 2
_cell_volume 5311(2)
_computing_structure_refinement 'SHELXL-97 (Sheldrick, 1997)'
_computing_structure_solution 'SHELXS-97 (Sheldrick, 1990)'
_diffrn_ambient_temperature 173(2)
_diffrn_measured_fraction_theta_full 0.997
_diffrn_measured_fraction_theta_max 0.997
_diffrn_radiation_monochromator graphite
_diffrn_radiation_source 'fine-focus sealed tube'
_diffrn_radiation_type MoK\a
_diffrn_radiation_wavelength 0.71073
_diffrn_reflns_av_R_equivalents 0.0840
_diffrn_reflns_av_sigmaI/netI 0.1113
_diffrn_reflns_limit_h_max 12
_diffrn_reflns_limit_h_min -16
_diffrn_reflns_limit_k_max 14
_diffrn_reflns_limit_k_min -14
_diffrn_reflns_limit_l_max 37
_diffrn_reflns_limit_l_min -36
_diffrn_reflns_number 27766
_diffrn_reflns_theta_full 25.00
_diffrn_reflns_theta_max 25.00
_diffrn_reflns_theta_min 1.31
_exptl_absorpt_coefficient_mu 0.201
_exptl_absorpt_correction_T_max 0.9609
_exptl_absorpt_correction_T_min 0.9238
_exptl_absorpt_correction_type multi-scan
_exptl_absorpt_process_details SADABS
_exptl_crystal_density_diffrn 1.111
_exptl_crystal_density_method 'not measured'
_exptl_crystal_F_000 1928
_exptl_crystal_size_max 0.40
_exptl_crystal_size_mid 0.30
_exptl_crystal_size_min 0.20
_refine_diff_density_max 0.446
_refine_diff_density_min -0.305
_refine_diff_density_rms 0.055
_refine_ls_extinction_method none
_refine_ls_goodness_of_fit_ref 1.019
_refine_ls_hydrogen_treatment noref
_refine_ls_matrix_type full
_refine_ls_number_parameters 575
_refine_ls_number_reflns 9313
_refine_ls_number_restraints 1
_refine_ls_restrained_S_all 1.022
_refine_ls_R_factor_all 0.1264
_refine_ls_R_factor_gt 0.0622
_refine_ls_shift/su_max 0.001
_refine_ls_shift/su_mean 0.000
_refine_ls_structure_factor_coef Fsqd
_refine_ls_weighting_details 'calc w=1/[\s^2^(Fo^2^)+(0.0640P)^2^+0.1599P] where P=(Fo^2^+2Fc^2^)/3'
_refine_ls_weighting_scheme calc
_refine_ls_wR_factor_gt 0.1341
_refine_ls_wR_factor_ref 0.1587
_reflns_number_gt 5305
_reflns_number_total 9313
_reflns_threshold_expression >2sigma(I)
_cod_data_source_file c5sc03138a2.cif
_cod_data_source_block 1
_cod_original_sg_symbol_H-M P2(1)/n
_cod_database_code 1531312

loop_
_symmetry_equiv_pos_as_xyz
'x, y, z'
'-x+1/2, y+1/2, -z+1/2'
'-x, -y, -z'
'x-1/2, -y-1/2, z-1/2'

loop_
_atom_site_label
_atom_site_type_symbol
_atom_site_fract_x
_atom_site_fract_y
_atom_site_fract_z
_atom_site_U_iso_or_equiv
_atom_site_adp_type
_atom_site_occupancy
_atom_site_symmetry_multiplicity
_atom_site_calc_flag
_atom_site_refinement_flags
Sc1 Sc 0.58965(5) 0.18549(5) 0.109298(19) 0.02858(19) Uani 1 1 d .
Si1 Si 0.53701(7) -0.04487(8) 0.08700(3) 0.0325(3) Uani 1 1 d .
N1 N 0.5420(2) 0.0365(2) 0.13214(8) 0.0299(7) Uani 1 1 d .
N2 N 0.31577(19) 0.3849(2) 0.18320(8) 0.0325(7) Uani 1 1 d .
N3 N 0.46822(19) 0.3924(2) 0.22223(8) 0.0280(7) Uani 1 1 d .
O1 O 0.52573(16) 0.30251(18) 0.13122(7) 0.0324(6) Uani 1 1 d .
O2 O 0.73481(16) 0.19785(19) 0.14693(7) 0.0364(6) Uani 1 1 d .
B1 B 0.4184(3) 0.3874(3) 0.17904(12) 0.0307(10) Uani 1 1 d .
C1 C 0.5689(3) 0.0634(3) 0.04992(10) 0.0317(8) Uani 1 1 d .
C2 C 0.6662(3) 0.1050(3) 0.04881(10) 0.0337(9) Uani 1 1 d .
C3 C 0.6595(3) 0.2148(3) 0.03775(10) 0.0384(9) Uani 1 1 d .
C4 C 0.5580(3) 0.2422(3) 0.03125(10) 0.0367(9) Uani 1 1 d .
C5 C 0.5028(3) 0.1508(3) 0.03847(10) 0.0339(9) Uani 1 1 d .
C6 C 0.3928(3) 0.1485(3) 0.03600(12) 0.0480(11) Uani 1 1 d .
H6A H 0.3654 0.2148 0.0227 0.072 Uiso 1 1 calc R
H6B H 0.3741 0.1419 0.0651 0.072 Uiso 1 1 calc R
H6C H 0.3669 0.0872 0.0185 0.072 Uiso 1 1 calc R
C7 C 0.5184(3) 0.3501(3) 0.01562(12) 0.0550(12) Uani 1 1 d .
H7A H 0.5039 0.3492 -0.0159 0.082 Uiso 1 1 calc R
H7B H 0.5675 0.4054 0.0244 0.082 Uiso 1 1 calc R
H7C H 0.4580 0.3656 0.0282 0.082 Uiso 1 1 calc R
C8 C 0.7416(3) 0.2875(3) 0.02848(11) 0.0505(11) Uani 1 1 d .
H8A H 0.8050 0.2538 0.0385 0.076 Uiso 1 1 calc R
H8B H 0.7367 0.3556 0.0436 0.076 Uiso 1 1 calc R
H8C H 0.7367 0.3006 -0.0026 0.076 Uiso 1 1 calc R
C9 C 0.7610(3) 0.0427(3) 0.05690(12) 0.0466(10) Uani 1 1 d .
H9A H 0.8153 0.0869 0.0493 0.070 Uiso 1 1 calc R
H9B H 0.7557 -0.0222 0.0392 0.070 Uiso 1 1 calc R
H9C H 0.7735 0.0230 0.0875 0.070 Uiso 1 1 calc R
C10 C 0.6275(3) -0.1580(3) 0.09178(12) 0.0482(11) Uani 1 1 d .
H10A H 0.6915 -0.1323 0.1055 0.072 Uiso 1 1 calc R
H10B H 0.6343 -0.1857 0.0630 0.072 Uiso 1 1 calc R
H10C H 0.6041 -0.2151 0.1094 0.072 Uiso 1 1 calc R
C11 C 0.4135(3) -0.1080(3) 0.07119(11) 0.0453(10) Uani 1 1 d .
H11A H 0.4121 -0.1788 0.0845 0.068 Uiso 1 1 calc R
H11B H 0.4015 -0.1152 0.0397 0.068 Uiso 1 1 calc R
H11C H 0.3623 -0.0628 0.0810 0.068 Uiso 1 1 calc R
C12 C 0.5112(2) 0.0085(3) 0.17132(10) 0.0275(8) Uani 1 1 d .
C13 C 0.4953(2) 0.0866(3) 0.20194(10) 0.0321(8) Uani 1 1 d .
H13 H 0.5057 0.1597 0.1955 0.038 Uiso 1 1 calc R
C14 C 0.4654(2) 0.0605(3) 0.24083(11) 0.0358(9) Uani 1 1 d .
H14 H 0.4553 0.1157 0.2607 0.043 Uiso 1 1 calc R
C15 C 0.4496(2) -0.0448(3) 0.25162(11) 0.0383(9) Uani 1 1 d .
H15 H 0.4305 -0.0626 0.2789 0.046 Uiso 1 1 calc R
C16 C 0.4624(2) -0.1233(3) 0.22186(11) 0.0376(9) Uani 1 1 d .
H16 H 0.4504 -0.1960 0.2283 0.045 Uiso 1 1 calc R
C17 C 0.4925(2) -0.0971(3) 0.18281(10) 0.0348(9) Uani 1 1 d .
H17 H 0.5009 -0.1528 0.1629 0.042 Uiso 1 1 calc R
C18 C 0.2297(3) 0.3720(3) 0.15240(11) 0.0411(10) Uani 1 1 d .
C19 C 0.1895(3) 0.2690(4) 0.14516(12) 0.0479(11) Uani 1 1 d .
C20 C 0.1041(3) 0.2594(5) 0.11593(14) 0.0693(14) Uani 1 1 d .
H20 H 0.0757 0.1906 0.1103 0.083 Uiso 1 1 calc R
C21 C 0.0603(4) 0.3462(6) 0.09520(16) 0.090(2) Uani 1 1 d .
H21 H 0.0014 0.3377 0.0759 0.108 Uiso 1 1 calc R
C22 C 0.1008(3) 0.4447(5) 0.10220(15) 0.0844(18) Uani 1 1 d .
H22 H 0.0697 0.5044 0.0873 0.101 Uiso 1 1 calc R
C23 C 0.1869(3) 0.4613(4) 0.13056(12) 0.0519(11) Uani 1 1 d .
C24 C 0.2301(3) 0.5719(4) 0.13751(14) 0.0594(13) Uani 1 1 d .
H24 H 0.2940 0.5646 0.1567 0.071 Uiso 1 1 calc R
C25 C 0.2527(4) 0.6219(4) 0.09496(15) 0.0814(16) Uani 1 1 d .
H25A H 0.2948 0.5733 0.0809 0.122 Uiso 1 1 calc R
H25B H 0.2866 0.6903 0.1009 0.122 Uiso 1 1 calc R
H25C H 0.1911 0.6338 0.0760 0.122 Uiso 1 1 calc R
C26 C 0.1648(4) 0.6464(4) 0.16002(18) 0.0967(19) Uani 1 1 d .
H26A H 0.1010 0.6544 0.1422 0.145 Uiso 1 1 calc R
H26B H 0.1965 0.7166 0.1643 0.145 Uiso 1 1 calc R
H26C H 0.1549 0.6161 0.1881 0.145 Uiso 1 1 calc R
C27 C 0.2353(3) 0.1727(4) 0.16991(16) 0.0623(13) Uani 1 1 d .
H27 H 0.3045 0.1924 0.1812 0.075 Uiso 1 1 calc R
C28 C 0.2398(4) 0.0722(5) 0.1430(2) 0.118(2) Uani 1 1 d .
H28A H 0.1729 0.0490 0.1322 0.177 Uiso 1 1 calc R
H28B H 0.2735 0.0155 0.1608 0.177 Uiso 1 1 calc R
H28C H 0.2760 0.0873 0.1185 0.177 Uiso 1 1 calc R
C29 C 0.1823(4) 0.1482(4) 0.20875(17) 0.0921(18) Uani 1 1 d .
H29A H 0.1146 0.1262 0.1988 0.138 Uiso 1 1 calc R
H29B H 0.1816 0.2124 0.2267 0.138 Uiso 1 1 calc R
H29C H 0.2166 0.0904 0.2257 0.138 Uiso 1 1 calc R
C30 C 0.3080(3) 0.3922(3) 0.22746(11) 0.0420(10) Uani 1 1 d .
H30 H 0.2477 0.3926 0.2395 0.050 Uiso 1 1 calc R
C31 C 0.3965(3) 0.3985(3) 0.25024(11) 0.0373(9) Uani 1 1 d .
H31 H 0.4091 0.4059 0.2807 0.045 Uiso 1 1 calc R
C32 C 0.5719(2) 0.4054(3) 0.23142(10) 0.0292(8) Uani 1 1 d .
C33 C 0.6194(2) 0.4521(3) 0.19815(11) 0.0310(8) Uani 1 1 d .
C34 C 0.7201(3) 0.4694(3) 0.20656(12) 0.0377(9) Uani 1 1 d .
H34 H 0.7533 0.5011 0.1849 0.045 Uiso 1 1 calc R
C35 C 0.7736(3) 0.4415(3) 0.24564(12) 0.0436(10) Uani 1 1 d .
H35 H 0.8421 0.4564 0.2509 0.052 Uiso 1 1 calc R
C36 C 0.7272(3) 0.3926(3) 0.27651(12) 0.0405(10) Uani 1 1 d .
H36 H 0.7645 0.3726 0.3030 0.049 Uiso 1 1 calc R
C37 C 0.6262(3) 0.3712(3) 0.27011(11) 0.0343(9) Uani 1 1 d .
C38 C 0.5816(3) 0.3080(3) 0.30458(11) 0.0393(9) Uani 1 1 d .
H38 H 0.5143 0.2846 0.2919 0.047 Uiso 1 1 calc R
C39 C 0.6416(3) 0.2074(3) 0.31828(14) 0.0586(12) Uani 1 1 d .
H39A H 0.6490 0.1641 0.2928 0.088 Uiso 1 1 calc R
H39B H 0.6074 0.1656 0.3383 0.088 Uiso 1 1 calc R
H39C H 0.7066 0.2282 0.3325 0.088 Uiso 1 1 calc R
C40 C 0.5705(3) 0.3778(3) 0.34403(11) 0.0551(12) Uani 1 1 d .
H40A H 0.6357 0.4002 0.3577 0.083 Uiso 1 1 calc R
H40B H 0.5377 0.3367 0.3647 0.083 Uiso 1 1 calc R
H40C H 0.5312 0.4412 0.3349 0.083 Uiso 1 1 calc R
C41 C 0.5605(3) 0.4865(3) 0.15547(11) 0.0341(9) Uani 1 1 d .
C42 C 0.6246(3) 0.5035(3) 0.11958(12) 0.0462(10) Uani 1 1 d .
H42A H 0.6703 0.5627 0.1273 0.069 Uiso 1 1 calc R
H42B H 0.5828 0.5204 0.0926 0.069 Uiso 1 1 calc R
H42C H 0.6620 0.4381 0.1158 0.069 Uiso 1 1 calc R
C43 C 0.5103(3) 0.5945(3) 0.16293(12) 0.0450(10) Uani 1 1 d .
H43A H 0.5607 0.6492 0.1707 0.068 Uiso 1 1 calc R
H43B H 0.4697 0.5868 0.1864 0.068 Uiso 1 1 calc R
H43C H 0.4687 0.6159 0.1365 0.068 Uiso 1 1 calc R
C44 C 0.8273(3) 0.2451(4) 0.13915(12) 0.0547(12) Uani 1 1 d .
H44A H 0.8165 0.3194 0.1285 0.066 Uiso 1 1 calc R
H44B H 0.8564 0.2035 0.1170 0.066 Uiso 1 1 calc R
C45 C 0.8935(3) 0.2448(5) 0.17955(13) 0.0752(16) Uani 1 1 d .
H45A H 0.9025 0.3183 0.1911 0.090 Uiso 1 1 calc R
H45B H 0.9586 0.2159 0.1750 0.090 Uiso 1 1 calc R
C46 C 0.8467(3) 0.1755(3) 0.21007(12) 0.0480(10) Uani 1 1 d .
H46A H 0.8582 0.2046 0.2398 0.058 Uiso 1 1 calc R
H46B H 0.8731 0.1018 0.2102 0.058 Uiso 1 1 calc R
C47 C 0.7391(3) 0.1773(3) 0.19312(10) 0.0406(9) Uani 1 1 d .
H47A H 0.7080 0.1078 0.1983 0.049 Uiso 1 1 calc R
H47B H 0.7049 0.2345 0.2073 0.049 Uiso 1 1 calc R
C48 C 0.7691(8) 0.5913(8) 0.0085(4) 0.235(6) Uani 1 1 d D
H48A H 0.7210 0.6004 0.0288 0.353 Uiso 1 1 calc R
H48B H 0.7656 0.5179 -0.0027 0.353 Uiso 1 1 calc R
H48C H 0.7547 0.6417 -0.0155 0.353 Uiso 1 1 calc R
C49 C 0.8600(7) 0.6101(9) 0.0288(4) 0.225(6) Uani 1 1 d D
H49A H 0.9080 0.5618 0.0176 0.270 Uiso 1 1 calc R
H49B H 0.8618 0.5970 0.0601 0.270 Uiso 1 1 calc R
C50 C 0.8869(6) 0.7295(8) 0.0206(3) 0.148(3) Uani 1 1 d .
H50A H 0.8765 0.7431 -0.0108 0.178 Uiso 1 1 calc R
H50B H 0.8410 0.7763 0.0341 0.178 Uiso 1 1 calc R
C51 C 0.9843(7) 0.7587(8) 0.0367(2) 0.141(3) Uani 1 1 d .
H51A H 1.0288 0.7094 0.0237 0.169 Uiso 1 1 calc R
H51B H 0.9932 0.7443 0.0682 0.169 Uiso 1 1 calc R
C52 C 1.0197(6) 0.8691(7) 0.0306(3) 0.157(3) Uani 1 1 d .
H52A H 1.0173 0.8805 -0.0009 0.188 Uiso 1 1 calc R
H52B H 0.9709 0.9185 0.0406 0.188 Uiso 1 1 calc R
C53 C 1.1165(6) 0.9040(7) 0.0505(2) 0.145(3) Uani 1 1 d .
H53A H 1.1208 0.8966 0.0819 0.218 Uiso 1 1 calc R
H53B H 1.1265 0.9791 0.0431 0.218 Uiso 1 1 calc R
H53C H 1.1673 0.8598 0.0398 0.218 Uiso 1 1 calc R
C54 C 0.4805(2) 0.4007(3) 0.14078(10) 0.0313(8) Uani 1 1 d .
H54 H 0.4374 0.4267 0.1146 0.038 Uiso 1 1 calc R

loop_
_atom_site_aniso_label
_atom_site_aniso_U_11
_atom_site_aniso_U_22
_atom_site_aniso_U_33
_atom_site_aniso_U_23
_atom_site_aniso_U_13
_atom_site_aniso_U_12
Sc1 0.0365(4) 0.0238(4) 0.0256(3) -0.0006(3) 0.0045(3) -0.0021(3)
Si1 0.0440(6) 0.0244(6) 0.0291(5) -0.0018(4) 0.0052(4) -0.0014(5)
N1 0.0396(17) 0.0257(17) 0.0249(15) -0.0013(13) 0.0055(13) -0.0012(14)
N2 0.0297(17) 0.0356(19) 0.0321(16) 0.0032(14) 0.0038(13) 0.0046(14)
N3 0.0288(16) 0.0231(17) 0.0323(16) -0.0013(13) 0.0053(13) 0.0029(13)
O1 0.0384(14) 0.0242(14) 0.0352(13) -0.0029(11) 0.0075(11) -0.0013(11)
O2 0.0384(15) 0.0406(16) 0.0304(13) 0.0009(11) 0.0050(11) -0.0054(12)
B1 0.039(3) 0.014(2) 0.038(2) 0.0023(18) 0.0030(19) 0.0019(18)
C1 0.045(2) 0.029(2) 0.0207(17) -0.0059(15) 0.0024(15) 0.0006(18)
C2 0.045(2) 0.034(2) 0.0228(18) -0.0028(16) 0.0079(16) -0.0022(19)
C3 0.058(3) 0.034(2) 0.0235(19) 0.0005(16) 0.0089(17) -0.0102(19)
C4 0.056(3) 0.029(2) 0.0238(18) 0.0007(16) 0.0019(17) 0.0021(19)
C5 0.045(2) 0.033(2) 0.0228(18) -0.0004(16) 0.0007(16) -0.0011(18)
C6 0.053(3) 0.046(3) 0.043(2) 0.0011(19) -0.0023(19) 0.006(2)
C7 0.080(3) 0.036(3) 0.046(2) 0.0062(19) -0.004(2) 0.002(2)
C8 0.070(3) 0.044(3) 0.039(2) 0.0031(19) 0.017(2) -0.017(2)
C9 0.048(3) 0.048(3) 0.046(2) -0.004(2) 0.0175(19) -0.001(2)
C10 0.067(3) 0.034(3) 0.046(2) 0.0015(18) 0.016(2) 0.003(2)
C11 0.055(3) 0.039(2) 0.041(2) -0.0070(19) 0.0046(19) -0.013(2)
C12 0.0275(19) 0.027(2) 0.0266(18) 0.0005(16) 0.0000(15) -0.0016(15)
C13 0.033(2) 0.027(2) 0.036(2) 0.0014(17) 0.0050(16) -0.0009(16)
C14 0.033(2) 0.040(3) 0.035(2) -0.0069(18) 0.0085(16) 0.0004(18)
C15 0.033(2) 0.055(3) 0.029(2) 0.0055(19) 0.0100(16) 0.0002(19)
C16 0.039(2) 0.035(2) 0.040(2) 0.0101(18) 0.0064(17) -0.0056(18)
C17 0.043(2) 0.029(2) 0.033(2) 0.0005(17) 0.0073(17) -0.0008(18)
C18 0.028(2) 0.062(3) 0.033(2) 0.003(2) 0.0053(17) -0.005(2)
C19 0.028(2) 0.071(3) 0.046(2) -0.006(2) 0.0076(18) -0.007(2)
C20 0.044(3) 0.099(4) 0.063(3) -0.004(3) 0.003(2) -0.023(3)
C21 0.046(3) 0.152(6) 0.067(3) 0.036(4) -0.015(2) -0.032(4)
C22 0.041(3) 0.130(5) 0.077(3) 0.057(3) -0.013(2) -0.014(3)
C23 0.036(2) 0.074(3) 0.045(2) 0.027(2) 0.0047(19) 0.002(2)
C24 0.047(3) 0.062(3) 0.069(3) 0.036(2) 0.008(2) 0.010(2)
C25 0.074(3) 0.088(4) 0.087(4) 0.048(3) 0.028(3) 0.006(3)
C26 0.091(4) 0.094(5) 0.114(4) 0.031(4) 0.047(4) 0.021(3)
C27 0.032(2) 0.051(3) 0.102(4) -0.012(3) -0.001(2) -0.001(2)
C28 0.097(5) 0.084(5) 0.177(6) -0.053(4) 0.030(4) -0.009(4)
C29 0.102(4) 0.062(4) 0.110(4) 0.028(3) 0.005(4) 0.011(3)
C30 0.036(2) 0.052(3) 0.040(2) 0.0018(19) 0.0143(18) 0.008(2)
C31 0.037(2) 0.041(2) 0.035(2) 0.0003(18) 0.0079(18) 0.0086(18)
C32 0.028(2) 0.020(2) 0.038(2) -0.0085(16) -0.0003(16) 0.0013(16)
C33 0.032(2) 0.019(2) 0.042(2) -0.0083(16) 0.0051(16) -0.0014(16)
C34 0.039(2) 0.026(2) 0.049(2) -0.0112(18) 0.0074(19) -0.0069(17)
C35 0.032(2) 0.040(3) 0.057(3) -0.015(2) -0.001(2) -0.0024(19)
C36 0.035(2) 0.037(2) 0.047(2) -0.0108(19) -0.0040(18) 0.0059(18)
C37 0.040(2) 0.022(2) 0.040(2) -0.0059(16) 0.0029(17) 0.0060(17)
C38 0.045(2) 0.031(2) 0.041(2) 0.0021(18) -0.0023(18) 0.0023(19)
C39 0.056(3) 0.048(3) 0.068(3) 0.010(2) -0.010(2) 0.004(2)
C40 0.064(3) 0.062(3) 0.039(2) -0.003(2) 0.003(2) 0.000(2)
C41 0.038(2) 0.024(2) 0.041(2) 0.0005(17) 0.0086(17) -0.0041(17)
C42 0.053(3) 0.035(2) 0.052(2) 0.0015(19) 0.010(2) -0.0114(19)
C43 0.055(3) 0.023(2) 0.056(2) 0.0016(19) 0.004(2) 0.0029(19)
C44 0.049(3) 0.070(3) 0.046(2) 0.001(2) 0.005(2) -0.022(2)
C45 0.037(3) 0.130(5) 0.058(3) 0.017(3) 0.003(2) -0.016(3)
C46 0.044(2) 0.045(3) 0.051(2) 0.002(2) -0.0078(19) 0.000(2)
C47 0.046(2) 0.042(3) 0.033(2) 0.0083(18) 0.0038(17) -0.0036(19)
C48 0.200(11) 0.118(9) 0.394(18) 0.068(10) 0.063(12) 0.017(8)
C49 0.142(9) 0.145(10) 0.354(16) -0.014(10) -0.096(9) -0.016(8)
C50 0.110(7) 0.178(10) 0.157(7) -0.008(7) 0.017(6) 0.023(6)
C51 0.157(8) 0.171(9) 0.089(5) 0.002(5) -0.007(5) 0.032(7)
C52 0.147(8) 0.131(8) 0.196(9) 0.064(7) 0.032(7) -0.004(6)
C53 0.140(7) 0.168(8) 0.121(6) -0.032(5) -0.005(5) -0.005(6)
C54 0.031(2) 0.027(2) 0.036(2) 0.0007(16) 0.0028(16) 0.0022(16)

loop_
_atom_type_symbol
_atom_type_description
_atom_type_scat_dispersion_real
_atom_type_scat_dispersion_imag
_atom_type_scat_source
C C 0.0033 0.0016 'International Tables Vol C Tables 4.2.6.8 and 6.1.1.4'
H H 0.0000 0.0000 'International Tables Vol C Tables 4.2.6.8 and 6.1.1.4'
B B 0.0013 0.0007 'International Tables Vol C Tables 4.2.6.8 and 6.1.1.4'
N N 0.0061 0.0033 'International Tables Vol C Tables 4.2.6.8 and 6.1.1.4'
O O 0.0106 0.0060 'International Tables Vol C Tables 4.2.6.8 and 6.1.1.4'
Si Si 0.0817 0.0704 'International Tables Vol C Tables 4.2.6.8 and 6.1.1.4'
Sc Sc 0.2519 0.3716 'International Tables Vol C Tables 4.2.6.8 and 6.1.1.4'

loop_
_geom_angle_atom_site_label_1
_geom_angle_atom_site_label_2
_geom_angle_atom_site_label_3
_geom_angle
O1 Sc1 N1 112.45(10)
O1 Sc1 O2 100.58(9)
N1 Sc1 O2 100.30(10)
O1 Sc1 C1 139.91(11)
N1 Sc1 C1 71.98(11)
O2 Sc1 C1 118.23(11)
O1 Sc1 C5 106.01(11)
N1 Sc1 C5 90.80(11)
O2 Sc1 C5 144.59(11)
C1 Sc1 C5 34.74(11)
O1 Sc1 C2 148.57(11)
N1 Sc1 C2 94.49(11)
O2 Sc1 C2 89.66(10)
C1 Sc1 C2 34.16(11)
C5 Sc1 C2 55.78(12)
O1 Sc1 C4 95.92(11)
N1 Sc1 C4 123.25(11)
O2 Sc1 C4 122.20(11)
C1 Sc1 C4 55.99(12)
C5 Sc1 C4 32.96(11)
C2 Sc1 C4 54.31(12)
O1 Sc1 C3 116.71(11)
N1 Sc1 C3 125.58(11)
O2 Sc1 C3 92.48(11)
C1 Sc1 C3 55.68(11)
C5 Sc1 C3 54.75(12)
C2 Sc1 C3 32.46(11)
C4 Sc1 C3 32.42(11)
O1 Sc1 Si1 135.71(8)
N1 Sc1 Si1 33.93(7)
O2 Sc1 Si1 111.41(7)
C1 Sc1 Si1 38.13(8)
C5 Sc1 Si1 62.83(9)
C2 Sc1 Si1 63.38(9)
C4 Sc1 Si1 92.20(9)
C3 Sc1 Si1 92.28(8)
N1 Si1 C1 95.24(14)
N1 Si1 C10 114.90(16)
C1 Si1 C10 113.02(17)
N1 Si1 C11 113.69(15)
C1 Si1 C11 114.55(16)
C10 Si1 C11 105.63(18)
N1 Si1 Sc1 43.21(9)
C1 Si1 Sc1 52.15(10)
C10 Si1 Sc1 124.29(13)
C11 Si1 Sc1 129.86(13)
C12 N1 Si1 125.7(2)
C12 N1 Sc1 131.1(2)
Si1 N1 Sc1 102.86(12)
C30 N2 B1 106.7(3)
C30 N2 C18 120.6(3)
B1 N2 C18 132.6(3)
C31 N3 C32 129.1(3)
C31 N3 B1 107.7(3)
C32 N3 B1 122.5(3)
C54 O1 Sc1 169.5(2)
C44 O2 C47 108.2(3)
C44 O2 Sc1 134.1(2)
C47 O2 Sc1 116.04(19)
N2 B1 N3 105.7(3)
N2 B1 C54 135.3(3)
N3 B1 C54 118.4(3)
C5 C1 C2 106.1(3)
C5 C1 Si1 121.0(3)
C2 C1 Si1 124.6(3)
C5 C1 Sc1 73.54(19)
C2 C1 Sc1 76.64(19)
Si1 C1 Sc1 89.72(12)
C3 C2 C1 109.0(3)
C3 C2 C9 124.7(3)
C1 C2 C9 126.3(3)
C3 C2 Sc1 76.9(2)
C1 C2 Sc1 69.20(18)
C9 C2 Sc1 121.3(2)
C2 C3 C4 107.5(3)
C2 C3 C8 127.4(4)
C4 C3 C8 124.7(3)
C2 C3 Sc1 70.65(18)
C4 C3 Sc1 72.05(19)
C8 C3 Sc1 128.7(2)
C5 C4 C3 108.6(3)
C5 C4 C7 126.8(4)
C3 C4 C7 124.5(3)
C5 C4 Sc1 69.26(18)
C3 C4 Sc1 75.53(19)
C7 C4 Sc1 125.0(2)
C4 C5 C1 108.8(3)
C4 C5 C6 124.5(3)
C1 C5 C6 126.6(3)
C4 C5 Sc1 77.8(2)
C1 C5 Sc1 71.72(18)
C6 C5 Sc1 115.2(2)
C5 C6 H6A 109.5
C5 C6 H6B 109.5
H6A C6 H6B 109.5
C5 C6 H6C 109.5
H6A C6 H6C 109.5
H6B C6 H6C 109.5
C4 C7 H7A 109.5
C4 C7 H7B 109.5
H7A C7 H7B 109.5
C4 C7 H7C 109.5
H7A C7 H7C 109.5
H7B C7 H7C 109.5
C3 C8 H8A 109.5
C3 C8 H8B 109.5
H8A C8 H8B 109.5
C3 C8 H8C 109.5
H8A C8 H8C 109.5
H8B C8 H8C 109.5
C2 C9 H9A 109.5
C2 C9 H9B 109.5
H9A C9 H9B 109.5
C2 C9 H9C 109.5
H9A C9 H9C 109.5
H9B C9 H9C 109.5
Si1 C10 H10A 109.5
Si1 C10 H10B 109.5
H10A C10 H10B 109.5
Si1 C10 H10C 109.5
H10A C10 H10C 109.5
H10B C10 H10C 109.5
Si1 C11 H11A 109.5
Si1 C11 H11B 109.5
H11A C11 H11B 109.5
Si1 C11 H11C 109.5
H11A C11 H11C 109.5
H11B C11 H11C 109.5
N1 C12 C17 123.3(3)
N1 C12 C13 121.1(3)
C17 C12 C13 115.6(3)
C14 C13 C12 122.0(3)
C14 C13 H13 119.0
C12 C13 H13 119.0
C13 C14 C15 121.1(3)
C13 C14 H14 119.5
C15 C14 H14 119.5
C16 C15 C14 118.4(3)
C16 C15 H15 120.8
C14 C15 H15 120.8
C17 C16 C15 120.5(3)
C17 C16 H16 119.8
C15 C16 H16 119.8
C16 C17 C12 122.5(3)
C16 C17 H17 118.8
C12 C17 H17 118.8
C23 C18 C19 121.4(4)
C23 C18 N2 119.7(4)
C19 C18 N2 118.9(3)
C20 C19 C18 117.6(4)
C20 C19 C27 121.4(4)
C18 C19 C27 121.0(3)
C21 C20 C19 121.6(5)
C21 C20 H20 119.2
C19 C20 H20 119.2
C22 C21 C20 120.0(5)
C22 C21 H21 120.0
C20 C21 H21 120.0
C21 C22 C23 122.1(5)
C21 C22 H22 119.0
C23 C22 H22 119.0
C18 C23 C22 117.3(4)
C18 C23 C24 122.0(4)
C22 C23 C24 120.7(4)
C23 C24 C26 112.5(4)
C23 C24 C25 111.5(4)
C26 C24 C25 110.3(4)
C23 C24 H24 107.4
C26 C24 H24 107.4
C25 C24 H24 107.4
C24 C25 H25A 109.5
C24 C25 H25B 109.5
H25A C25 H25B 109.5
C24 C25 H25C 109.5
H25A C25 H25C 109.5
H25B C25 H25C 109.5
C24 C26 H26A 109.5
C24 C26 H26B 109.5
H26A C26 H26B 109.5
C24 C26 H26C 109.5
H26A C26 H26C 109.5
H26B C26 H26C 109.5
C28 C27 C19 114.6(4)
C28 C27 C29 109.5(4)
C19 C27 C29 110.9(4)
C28 C27 H27 107.2
C19 C27 H27 107.2
C29 C27 H27 107.2
C27 C28 H28A 109.5
C27 C28 H28B 109.5
H28A C28 H28B 109.5
C27 C28 H28C 109.5
H28A C28 H28C 109.5
H28B C28 H28C 109.5
C27 C29 H29A 109.5
C27 C29 H29B 109.5
H29A C29 H29B 109.5
C27 C29 H29C 109.5
H29A C29 H29C 109.5
H29B C29 H29C 109.5
C31 C30 N2 110.7(3)
C31 C30 H30 124.7
N2 C30 H30 124.7
C30 C31 N3 109.1(3)
C30 C31 H31 125.4
N3 C31 H31 125.4
C37 C32 C33 120.9(3)
C37 C32 N3 123.0(3)
C33 C32 N3 116.0(3)
C34 C33 C32 117.5(3)
C34 C33 C41 121.5(3)
C32 C33 C41 120.9(3)
C35 C34 C33 122.0(4)
C35 C34 H34 119.0
C33 C34 H34 119.0
C36 C35 C34 119.5(3)
C36 C35 H35 120.2
C34 C35 H35 120.2
C35 C36 C37 121.7(3)
C35 C36 H36 119.1
C37 C36 H36 119.1
C36 C37 C32 118.1(3)
C36 C37 C38 118.5(3)
C32 C37 C38 123.4(3)
C37 C38 C39 111.9(3)
C37 C38 C40 111.3(3)
C39 C38 C40 110.3(3)
C37 C38 H38 107.7
C39 C38 H38 107.7
C40 C38 H38 107.7
C38 C39 H39A 109.5
C38 C39 H39B 109.5
H39A C39 H39B 109.5
C38 C39 H39C 109.5
H39A C39 H39C 109.5
H39B C39 H39C 109.5
C38 C40 H40A 109.5
C38 C40 H40B 109.5
H40A C40 H40B 109.5
C38 C40 H40C 109.5
H40A C40 H40C 109.5
H40B C40 H40C 109.5
C42 C41 C33 113.0(3)
C42 C41 C43 107.4(3)
C33 C41 C43 108.0(3)
C42 C41 C54 109.1(3)
C33 C41 C54 109.6(3)
C43 C41 C54 109.6(3)
C41 C42 H42A 109.5
C41 C42 H42B 109.5
H42A C42 H42B 109.5
C41 C42 H42C 109.5
H42A C42 H42C 109.5
H42B C42 H42C 109.5
C41 C43 H43A 109.5
C41 C43 H43B 109.5
H43A C43 H43B 109.5
C41 C43 H43C 109.5
H43A C43 H43C 109.5
H43B C43 H43C 109.5
O2 C44 C45 108.3(3)
O2 C44 H44A 110.0
C45 C44 H44A 110.0
O2 C44 H44B 110.0
C45 C44 H44B 110.0
H44A C44 H44B 108.4
C44 C45 C46 106.5(3)
C44 C45 H45A 110.4
C46 C45 H45A 110.4
C44 C45 H45B 110.4
C46 C45 H45B 110.4
H45A C45 H45B 108.6
C45 C46 C47 104.4(3)
C45 C46 H46A 110.9
C47 C46 H46A 110.9
C45 C46 H46B 110.9
C47 C46 H46B 110.9
H46A C46 H46B 108.9
O2 C47 C46 105.4(3)
O2 C47 H47A 110.7
C46 C47 H47A 110.7
O2 C47 H47B 110.7
C46 C47 H47B 110.7
H47A C47 H47B 108.8
C49 C48 H48A 109.5
C49 C48 H48B 109.5
H48A C48 H48B 109.5
C49 C48 H48C 109.5
H48A C48 H48C 109.5
H48B C48 H48C 109.5
C48 C49 C50 108.3(9)
C48 C49 H49A 110.0
C50 C49 H49A 110.0
C48 C49 H49B 110.0
C50 C49 H49B 110.0
H49A C49 H49B 108.4
C51 C50 C49 114.8(8)
C51 C50 H50A 108.6
C49 C50 H50A 108.6
C51 C50 H50B 108.6
C49 C50 H50B 108.6
H50A C50 H50B 107.5
C50 C51 C52 120.2(8)
C50 C51 H51A 107.3
C52 C51 H51A 107.3
C50 C51 H51B 107.3
C52 C51 H51B 107.3
H51A C51 H51B 106.9
C53 C52 C51 121.1(8)
C53 C52 H52A 107.0
C51 C52 H52A 107.0
C53 C52 H52B 107.0
C51 C52 H52B 107.0
H52A C52 H52B 106.8
C52 C53 H53A 109.5
C52 C53 H53B 109.5
H53A C53 H53B 109.5
C52 C53 H53C 109.5
H53A C53 H53C 109.5
H53B C53 H53C 109.5
O1 C54 C41 110.3(3)
O1 C54 B1 111.3(3)
C41 C54 B1 106.2(3)
O1 C54 H54 109.7
C41 C54 H54 109.7
B1 C54 H54 109.7

loop_
_geom_bond_atom_site_label_1
_geom_bond_atom_site_label_2
_geom_bond_distance
Sc1 O1 1.879(2)
Sc1 N1 2.127(3)
Sc1 O2 2.184(2)
Sc1 C1 2.391(3)
Sc1 C5 2.415(3)
Sc1 C2 2.489(3)
Sc1 C4 2.524(3)
Sc1 C3 2.569(3)
Sc1 Si1 3.0284(14)
Si1 N1 1.734(3)
Si1 C1 1.870(4)
Si1 C10 1.874(4)
Si1 C11 1.876(4)
N1 C12 1.390(4)
N2 C30 1.404(4)
N2 B1 1.430(5)
N2 C18 1.434(4)
N3 C31 1.400(4)
N3 C32 1.423(4)
N3 B1 1.434(4)
O1 C54 1.424(4)
O2 C44 1.447(4)
O2 C47 1.460(4)
B1 C54 1.563(5)
C1 C5 1.435(5)
C1 C2 1.436(5)
C2 C3 1.416(5)
C2 C9 1.508(5)
C3 C4 1.422(5)
C3 C8 1.503(5)
C4 C5 1.405(5)
C4 C7 1.512(5)
C5 C6 1.500(5)
C6 H6A 0.9800
C6 H6B 0.9800
C6 H6C 0.9800
C7 H7A 0.9800
C7 H7B 0.9800
C7 H7C 0.9800
C8 H8A 0.9800
C8 H8B 0.9800
C8 H8C 0.9800
C9 H9A 0.9800
C9 H9B 0.9800
C9 H9C 0.9800
C10 H10A 0.9800
C10 H10B 0.9800
C10 H10C 0.9800
C11 H11A 0.9800
C11 H11B 0.9800
C11 H11C 0.9800
C12 C17 1.401(5)
C12 C13 1.403(4)
C13 C14 1.371(4)
C13 H13 0.9500
C14 C15 1.383(5)
C14 H14 0.9500
C15 C16 1.379(5)
C15 H15 0.9500
C16 C17 1.376(4)
C16 H16 0.9500
C17 H17 0.9500
C18 C23 1.397(5)
C18 C19 1.407(6)
C19 C20 1.395(5)
C19 C27 1.522(6)
C20 C21 1.363(7)
C20 H20 0.9500
C21 C22 1.358(7)
C21 H21 0.9500
C22 C23 1.398(6)
C22 H22 0.9500
C23 C24 1.510(6)
C24 C26 1.525(6)
C24 C25 1.536(5)
C24 H24 1.0000
C25 H25A 0.9800
C25 H25B 0.9800
C25 H25C 0.9800
C26 H26A 0.9800
C26 H26B 0.9800
C26 H26C 0.9800
C27 C28 1.518(6)
C27 C29 1.523(6)
C27 H27 1.0000
C28 H28A 0.9800
C28 H28B 0.9800
C28 H28C 0.9800
C29 H29A 0.9800
C29 H29B 0.9800
C29 H29C 0.9800
C30 C31 1.328(5)
C30 H30 0.9500
C31 H31 0.9500
C32 C37 1.404(4)
C32 C33 1.421(5)
C33 C34 1.388(5)
C33 C41 1.530(5)
C34 C35 1.387(5)
C34 H34 0.9500
C35 C36 1.366(5)
C35 H35 0.9500
C36 C37 1.398(5)
C36 H36 0.9500
C37 C38 1.525(5)
C38 C39 1.533(5)
C38 C40 1.534(5)
C38 H38 1.0000
C39 H39A 0.9800
C39 H39B 0.9800
C39 H39C 0.9800
C40 H40A 0.9800
C40 H40B 0.9800
C40 H40C 0.9800
C41 C42 1.525(5)
C41 C43 1.546(5)
C41 C54 1.561(5)
C42 H42A 0.9800
C42 H42B 0.9800
C42 H42C 0.9800
C43 H43A 0.9800
C43 H43B 0.9800
C43 H43C 0.9800
C44 C45 1.458(5)
C44 H44A 0.9900
C44 H44B 0.9900
C45 C46 1.492(5)
C45 H45A 0.9900
C45 H45B 0.9900
C46 C47 1.502(5)
C46 H46A 0.9900
C46 H46B 0.9900
C47 H47A 0.9900
C47 H47B 0.9900
C48 C49 1.344(9)
C48 H48A 0.9800
C48 H48B 0.9800
C48 H48C 0.9800
C49 C50 1.566(12)
C49 H49A 0.9900
C49 H49B 0.9900
C50 C51 1.414(9)
C50 H50A 0.9900
C50 H50B 0.9900
C51 C52 1.484(10)
C51 H51A 0.9900
C51 H51B 0.9900
C52 C53 1.458(9)
C52 H52A 0.9900
C52 H52B 0.9900
C53 H53A 0.9800
C53 H53B 0.9800
C53 H53C 0.9800
C54 H54 1.0000
